data_4510959
loop_
_publ_author_name
'Di Nicola, Corrado'
'Garau, Federica'
'Gazzano, Massimo'
'Monari, Magda'
'Pandolfo, Luciano'
'Pettinari, Claudio'
'Pettinari, Riccardo'

_publ_section_title
;
 Reactions of a Coordination Polymer Based on the Triangular Cluster
 [Cu3(\m3-OH)(\m-pz)3]2+with Strong Acids. Crystal Structure and
 Supramolecular Assemblies of New Mono-, Tri-, and Hexanuclear Complexes
 and Coordination Polymers
;
_journal_issue 7
_journal_name_full 'Crystal Growth &amp; Design'
_journal_page_first 3120
_journal_paper_doi 10.1021/cg1002397
_journal_volume 10
_journal_year 2010
_chemical_formula_sum 'C18 H24 Cu3 N12 O6 S'
_chemical_formula_weight 727.17
_chemical_name_systematic
;
 ?
;
_space_group_IT_number 14
_symmetry_cell_setting monoclinic
_symmetry_space_group_name_Hall '-P 2yn'
_symmetry_space_group_name_H-M 'P 1 21/n 1'
_atom_sites_solution_hydrogens geom
_atom_sites_solution_primary direct
_atom_sites_solution_secondary difmap
_audit_creation_method SHELXL-97
_cell_angle_alpha 90.00
_cell_angle_beta 94.157(3)
_cell_angle_gamma 90.00
_cell_formula_units_Z 4
_cell_length_a 7.8342(16)
_cell_length_b 34.848(7)
_cell_length_c 9.802(2)
_cell_measurement_temperature 293(2)
_cell_volume 2669.0(9)
_computing_cell_refinement SMART
_computing_data_collection SMART
_computing_data_reduction SAINT+
_computing_molecular_graphics 'SCHAKAL99 (Keller 1999)'
_computing_publication_material 'SHELXL-97 (Sheldrick, 1997)'
_computing_structure_refinement 'SHELXL-97 (Sheldrick, 1997)'
_computing_structure_solution 'SIR-97 (Giacovazzo, 1997)'
_diffrn_ambient_temperature 293(2)
_diffrn_measured_fraction_theta_full 0.963
_diffrn_measured_fraction_theta_max 0.963
_diffrn_measurement_device_type 'Bruker SMART Apex II CCD'
_diffrn_measurement_method 'phi and omega scans'
_diffrn_radiation_monochromator graphite
_diffrn_radiation_source 'fine-focus sealed tube'
_diffrn_radiation_type MoK\a
_diffrn_radiation_wavelength 0.71073
_diffrn_reflns_av_R_equivalents 0.0647
_diffrn_reflns_av_sigmaI/netI 0.0721
_diffrn_reflns_limit_h_max 9
_diffrn_reflns_limit_h_min -10
_diffrn_reflns_limit_k_max 45
_diffrn_reflns_limit_k_min -45
_diffrn_reflns_limit_l_max 12
_diffrn_reflns_limit_l_min -12
_diffrn_reflns_number 20972
_diffrn_reflns_theta_full 27.99
_diffrn_reflns_theta_max 27.99
_diffrn_reflns_theta_min 2.16
_exptl_absorpt_coefficient_mu 2.506
_exptl_absorpt_correction_T_max 0.630
_exptl_absorpt_correction_T_min 0.510
_exptl_absorpt_process_details SADABS
_exptl_crystal_colour dark-blue
_exptl_crystal_density_diffrn 1.810
_exptl_crystal_density_method 'not measured'
_exptl_crystal_description block
_exptl_crystal_F_000 1468
_exptl_crystal_size_max 0.35
_exptl_crystal_size_mid 0.22
_exptl_crystal_size_min 0.20
_refine_diff_density_max 2.128
_refine_diff_density_min -0.836
_refine_diff_density_rms 0.170
_refine_ls_extinction_method none
_refine_ls_goodness_of_fit_ref 1.048
_refine_ls_hydrogen_treatment mixed
_refine_ls_matrix_type full
_refine_ls_number_parameters 370
_refine_ls_number_reflns 6209
_refine_ls_number_restraints 7
_refine_ls_restrained_S_all 1.051
_refine_ls_R_factor_all 0.1012
_refine_ls_R_factor_gt 0.0799
_refine_ls_shift/su_max 0.000
_refine_ls_shift/su_mean 0.000
_refine_ls_structure_factor_coef Fsqd
_refine_ls_weighting_details 'calc w=1/[\s^2^(Fo^2^)+(0.1065P)^2^+12.9850P] where P=(Fo^2^+2Fc^2^)/3'
_refine_ls_weighting_scheme calc
_refine_ls_wR_factor_gt 0.2073
_refine_ls_wR_factor_ref 0.2182
_reflns_number_gt 4612
_reflns_number_total 6209
_reflns_threshold_expression >2\s(I)
_cod_data_source_file Compd-2t.cif
_cod_data_source_block cmpd2t
_cod_depositor_comments
;
The following automatic conversions were performed:

'_symmetry_cell_setting' value 'Monoclinic' changed to 'monoclinic'
according to
/usr/data/users/saulius/automatic-downloads/retrospective/ACS/lib/dictionaries/cif_core.dic
dictionary named 'cif_core.dic' version 2.4.2 from 2011-04-26.

Automatic conversion script
Id: cif_fix_values 2281 2013-09-26 08:29:07Z andrius 
;
_cod_original_cell_volume 2669.1(9)
_cod_original_sg_symbol_H-M P2(1)/n
_cod_database_code 4510959

loop_
_symmetry_equiv_pos_as_xyz
'x, y, z'
'-x+1/2, y+1/2, -z+1/2'
'-x, -y, -z'
'x-1/2, -y-1/2, z-1/2'

loop_
_atom_site_label
_atom_site_type_symbol
_atom_site_fract_x
_atom_site_fract_y
_atom_site_fract_z
_atom_site_U_iso_or_equiv
_atom_site_adp_type
_atom_site_occupancy
_atom_site_symmetry_multiplicity
_atom_site_calc_flag
_atom_site_refinement_flags
Cu1 Cu 0.99487(10) 0.07501(2) 0.37177(9) 0.0362(2) Uani 1 1 d D
Cu2 Cu 0.74159(11) 0.14939(2) 0.37625(8) 0.0335(2) Uani 1 1 d D
Cu3 Cu 0.98746(11) 0.12450(2) 0.65643(8) 0.0344(2) Uani 1 1 d D
S1 S 1.2536(2) 0.15401(4) 0.39995(16) 0.0295(3) Uani 1 1 d .
O1 O 0.8484(6) 0.10652(12) 0.4861(5) 0.0325(10) Uani 1 1 d D
N11 N 1.1298(8) 0.14426(19) 0.8234(6) 0.0431(14) Uani 1 1 d .
N1 N 0.8380(8) 0.08478(16) 0.2105(6) 0.0373(13) Uani 1 1 d .
N9 N 0.7040(7) 0.19600(15) 0.2588(6) 0.0324(12) Uani 1 1 d .
N4 N 0.8276(8) 0.16694(17) 0.6621(6) 0.0380(13) Uani 1 1 d .
N2 N 0.7362(8) 0.11660(16) 0.2120(6) 0.0373(13) Uani 1 1 d .
O2 O 1.2700(6) 0.19360(13) 0.3546(5) 0.0372(11) Uani 1 1 d .
N3 N 0.7397(8) 0.17897(16) 0.5450(6) 0.0388(13) Uani 1 1 d .
N5 N 1.1011(8) 0.07473(17) 0.6610(7) 0.0431(14) Uani 1 1 d .
N10 N 0.5574(7) 0.21550(16) 0.2317(6) 0.0347(12) Uani 1 1 d .
H10N H 0.4629 0.2110 0.2684 0.042 Uiso 1 1 calc R
C9 C 1.1987(11) 0.0224(2) 0.5725(12) 0.060(3) Uani 1 1 d .
H9 H 1.2226 0.0035 0.5095 0.072 Uiso 1 1 calc R
O5 O 1.2105(9) 0.15369(17) 0.5427(5) 0.0591(17) Uani 1 1 d .
N12 N 1.2471(10) 0.1702(2) 0.7996(6) 0.0528(18) Uani 1 1 d .
H12N H 1.2814 0.1753 0.7202 0.063 Uiso 1 1 calc R
O3 O 1.1161(7) 0.13424(16) 0.3195(5) 0.0471(13) Uani 1 1 d .
C14 C 0.7449(11) 0.2419(2) 0.1049(8) 0.0460(18) Uani 1 1 d .
H14 H 0.7967 0.2577 0.0437 0.055 Uiso 1 1 calc R
N6 N 1.1060(8) 0.05466(17) 0.5440(8) 0.0472(16) Uani 1 1 d .
O4 O 1.4138(8) 0.13338(16) 0.3817(8) 0.0618(17) Uani 1 1 d .
C16 C 1.3062(13) 0.1879(3) 0.9171(9) 0.070(3) Uani 1 1 d .
H16 H 1.3893 0.2070 0.9249 0.084 Uiso 1 1 calc R
C1 C 0.8280(10) 0.0715(2) 0.0813(9) 0.0473(19) Uani 1 1 d .
H1A H 0.8870 0.0503 0.0518 0.057 Uiso 1 1 calc R
N7 N 1.1615(8) 0.04717(18) 0.2621(8) 0.0489(17) Uani 1 1 d .
C15 C 0.8196(10) 0.2117(2) 0.1815(8) 0.0420(16) Uani 1 1 d .
H15 H 0.9327 0.2038 0.1793 0.050 Uiso 1 1 calc R
N8 N 1.3035(9) 0.06539(18) 0.2283(8) 0.0505(17) Uani 1 1 d .
H8N H 1.3290 0.0887 0.2508 0.061 Uiso 1 1 calc R
C2 C 0.7172(11) 0.0940(2) -0.0017(8) 0.0497(19) Uani 1 1 d .
H2 H 0.6859 0.0910 -0.0944 0.060 Uiso 1 1 calc R
C5 C 0.6791(11) 0.2184(2) 0.7129(8) 0.0482(19) Uani 1 1 d .
H5 H 0.6320 0.2384 0.7605 0.058 Uiso 1 1 calc R
C3 C 0.6643(11) 0.1222(2) 0.0864(8) 0.0462(17) Uani 1 1 d .
H3 H 0.5893 0.1421 0.0612 0.055 Uiso 1 1 calc R
C18 C 1.1139(10) 0.1456(3) 0.9584(8) 0.0495(19) Uani 1 1 d .
H18 H 1.0395 0.1303 1.0043 0.059 Uiso 1 1 calc R
C17 C 1.2228(11) 0.1728(3) 1.0211(9) 0.059(2) Uani 1 1 d .
H17 H 1.2356 0.1792 1.1133 0.071 Uiso 1 1 calc R
C8 C 1.2520(13) 0.0220(3) 0.7103(12) 0.068(3) Uani 1 1 d .
H8A H 1.3164 0.0033 0.7579 0.082 Uiso 1 1 calc R
C7 C 1.1888(11) 0.0554(2) 0.7612(10) 0.055(2) Uani 1 1 d .
H7 H 1.2045 0.0633 0.8518 0.066 Uiso 1 1 calc R
C6 C 0.7910(10) 0.1907(2) 0.7637(8) 0.0446(17) Uani 1 1 d .
H6 H 0.8345 0.1886 0.8542 0.054 Uiso 1 1 calc R
C4 C 0.6524(10) 0.2100(2) 0.5757(8) 0.0446(17) Uani 1 1 d .
H4 H 0.5828 0.2241 0.5133 0.054 Uiso 1 1 calc R
C13 C 0.5805(10) 0.2430(2) 0.1389(7) 0.0386(15) Uani 1 1 d .
H13 H 0.4972 0.2601 0.1037 0.046 Uiso 1 1 calc R
C10 C 1.3987(12) 0.0431(3) 0.1562(11) 0.067(3) Uani 1 1 d .
H10A H 1.5027 0.0498 0.1226 0.080 Uiso 1 1 calc R
C11 C 1.3185(12) 0.0084(3) 0.1395(12) 0.065(3) Uani 1 1 d .
H11 H 1.3543 -0.0130 0.0926 0.078 Uiso 1 1 calc R
C12 C 1.1718(11) 0.0126(3) 0.2083(12) 0.066(3) Uani 1 1 d .
H12 H 1.0905 -0.0066 0.2159 0.079 Uiso 1 1 calc R
O6W O 0.5569(11) 0.0820(3) 0.5884(13) 0.126(4) Uani 1 1 d D
H6W H 0.57(2) 0.063(3) 0.650(10) 0.151 Uiso 1 1 d D
H7W H 0.54(3) 0.071(4) 0.506(6) 0.151 Uiso 1 1 d D
H1 H 0.775(2) 0.0932(6) 0.512(2) 0.151 Uiso 1 1 d D

loop_
_atom_site_aniso_label
_atom_site_aniso_U_11
_atom_site_aniso_U_22
_atom_site_aniso_U_33
_atom_site_aniso_U_23
_atom_site_aniso_U_13
_atom_site_aniso_U_12
Cu1 0.0258(4) 0.0370(5) 0.0464(5) -0.0064(3) 0.0070(3) 0.0025(3)
Cu2 0.0403(5) 0.0296(4) 0.0306(4) -0.0021(3) 0.0032(3) 0.0015(3)
Cu3 0.0315(5) 0.0381(5) 0.0332(4) 0.0025(3) 0.0000(3) -0.0018(3)
S1 0.0313(8) 0.0312(8) 0.0267(7) -0.0014(5) 0.0066(6) -0.0059(6)
O1 0.029(2) 0.036(2) 0.033(2) -0.0003(18) 0.0057(19) -0.0002(17)
N11 0.039(4) 0.063(4) 0.028(3) 0.003(3) 0.006(3) -0.009(3)
N1 0.032(3) 0.033(3) 0.048(4) -0.011(2) 0.010(3) -0.003(2)
N9 0.026(3) 0.033(3) 0.038(3) 0.002(2) 0.007(2) -0.002(2)
N4 0.036(3) 0.048(3) 0.031(3) -0.004(2) 0.007(2) -0.001(2)
N2 0.034(3) 0.035(3) 0.042(3) -0.003(2) 0.003(3) -0.002(2)
O2 0.036(3) 0.033(2) 0.043(3) -0.0003(19) 0.009(2) -0.0054(18)
N3 0.041(4) 0.037(3) 0.038(3) -0.005(2) -0.002(3) 0.006(2)
N5 0.040(4) 0.040(3) 0.048(4) 0.009(3) -0.001(3) -0.003(2)
N10 0.028(3) 0.040(3) 0.037(3) 0.003(2) 0.004(2) 0.000(2)
C9 0.034(4) 0.039(4) 0.105(8) 0.011(4) -0.003(5) 0.001(3)
O5 0.087(5) 0.065(4) 0.027(3) -0.004(2) 0.017(3) -0.033(3)
N12 0.060(5) 0.072(5) 0.027(3) 0.004(3) 0.005(3) -0.026(3)
O3 0.046(3) 0.055(3) 0.040(3) -0.002(2) 0.003(2) -0.020(2)
C14 0.052(5) 0.048(4) 0.039(4) 0.008(3) 0.009(3) -0.010(3)
N6 0.030(3) 0.038(3) 0.074(5) 0.006(3) 0.005(3) 0.005(2)
O4 0.042(3) 0.039(3) 0.106(5) -0.006(3) 0.017(3) 0.004(2)
C16 0.064(6) 0.112(8) 0.032(4) -0.010(4) 0.000(4) -0.039(6)
C1 0.037(4) 0.044(4) 0.062(5) -0.020(4) 0.013(4) -0.008(3)
N7 0.023(3) 0.046(4) 0.079(5) -0.015(3) 0.013(3) 0.002(2)
C15 0.031(4) 0.048(4) 0.047(4) 0.000(3) 0.011(3) -0.001(3)
N8 0.043(4) 0.034(3) 0.078(5) -0.008(3) 0.024(3) 0.001(3)
C2 0.052(5) 0.064(5) 0.033(4) -0.014(3) 0.005(3) -0.010(4)
C5 0.047(5) 0.057(5) 0.041(4) -0.014(3) 0.010(3) 0.008(3)
C3 0.049(5) 0.044(4) 0.044(4) -0.004(3) -0.005(3) -0.002(3)
C18 0.037(4) 0.081(6) 0.030(4) 0.007(3) 0.005(3) -0.010(4)
C17 0.042(5) 0.101(7) 0.034(4) 0.001(4) -0.003(4) -0.013(4)
C8 0.052(6) 0.056(5) 0.094(8) 0.029(5) -0.013(5) 0.004(4)
C7 0.040(5) 0.058(5) 0.064(6) 0.026(4) -0.007(4) -0.002(4)
C6 0.046(5) 0.058(5) 0.031(4) -0.009(3) 0.008(3) 0.001(3)
C4 0.039(4) 0.044(4) 0.050(4) -0.007(3) -0.003(3) 0.011(3)
C13 0.036(4) 0.044(4) 0.036(4) 0.006(3) 0.003(3) 0.001(3)
C10 0.051(6) 0.058(5) 0.095(8) -0.017(5) 0.039(5) -0.002(4)
C11 0.043(5) 0.055(5) 0.098(8) -0.032(5) 0.014(5) 0.004(4)
C12 0.029(4) 0.053(5) 0.116(9) -0.035(5) 0.013(5) -0.008(3)
O6W 0.037(4) 0.158(9) 0.183(11) 0.107(8) 0.014(6) -0.010(5)

loop_
_atom_type_symbol
_atom_type_description
_atom_type_scat_dispersion_real
_atom_type_scat_dispersion_imag
_atom_type_scat_source
C C 0.0033 0.0016 'International Tables Vol C Tables 4.2.6.8 and 6.1.1.4'
H H 0.0000 0.0000 'International Tables Vol C Tables 4.2.6.8 and 6.1.1.4'
N N 0.0061 0.0033 'International Tables Vol C Tables 4.2.6.8 and 6.1.1.4'
O O 0.0106 0.0060 'International Tables Vol C Tables 4.2.6.8 and 6.1.1.4'
S S 0.1246 0.1234 'International Tables Vol C Tables 4.2.6.8 and 6.1.1.4'
Cu Cu 0.3201 1.2651 'International Tables Vol C Tables 4.2.6.8 and 6.1.1.4'

loop_
_geom_angle_atom_site_label_1
_geom_angle_atom_site_label_2
_geom_angle_atom_site_label_3
_geom_angle
N1 Cu1 N6 164.5(3)
N1 Cu1 O1 90.3(2)
N6 Cu1 O1 87.3(2)
N1 Cu1 N7 92.6(3)
N6 Cu1 N7 91.2(3)
O1 Cu1 N7 174.1(2)
N1 Cu1 O3 84.9(2)
N6 Cu1 O3 110.0(2)
O1 Cu1 O3 84.06(19)
N7 Cu1 O3 91.1(2)
N3 Cu2 N2 176.1(3)
N3 Cu2 O1 88.1(2)
N2 Cu2 O1 89.4(2)
N3 Cu2 N9 92.8(2)
N2 Cu2 N9 90.4(2)
O1 Cu2 N9 163.6(2)
N4 Cu3 N5 166.4(3)
N4 Cu3 O1 87.1(2)
N5 Cu3 O1 87.8(2)
N4 Cu3 N11 92.1(3)
N5 Cu3 N11 93.4(3)
O1 Cu3 N11 177.9(2)
N4 Cu3 O5 100.7(3)
N5 Cu3 O5 92.4(3)
O1 Cu3 O5 96.66(19)
N11 Cu3 O5 81.5(2)
O2 S1 O3 111.1(3)
O2 S1 O5 109.3(3)
O3 S1 O5 107.5(3)
O2 S1 O4 109.3(3)
O3 S1 O4 107.9(4)
O5 S1 O4 111.8(4)
Cu2 O1 Cu1 110.3(2)
Cu2 O1 Cu3 113.2(2)
Cu1 O1 Cu3 109.7(2)
N12 N11 C18 105.4(6)
N12 N11 Cu3 115.9(5)
C18 N11 Cu3 136.3(5)
C1 N1 N2 107.1(6)
C1 N1 Cu1 133.6(5)
N2 N1 Cu1 117.7(4)
C15 N9 N10 106.5(6)
C15 N9 Cu2 125.5(5)
N10 N9 Cu2 127.7(4)
C6 N4 N3 108.3(6)
C6 N4 Cu3 131.6(6)
N3 N4 Cu3 119.9(4)
C3 N2 N1 108.5(6)
C3 N2 Cu2 130.8(5)
N1 N2 Cu2 120.0(5)
C4 N3 N4 107.3(6)
C4 N3 Cu2 131.2(5)
N4 N3 Cu2 121.2(4)
C7 N5 N6 108.5(7)
C7 N5 Cu3 132.4(6)
N6 N5 Cu3 119.0(5)
C13 N10 N9 109.8(6)
N6 C9 C8 109.1(9)
S1 O5 Cu3 133.0(3)
N11 N12 C16 111.1(7)
S1 O3 Cu1 126.3(3)
C13 C14 C15 105.0(6)
N5 N6 C9 107.6(8)
N5 N6 Cu1 120.2(5)
C9 N6 Cu1 132.1(7)
C17 C16 N12 108.0(8)
N1 C1 C2 110.4(7)
C12 N7 N8 105.0(6)
C12 N7 Cu1 135.9(6)
N8 N7 Cu1 119.2(5)
N9 C15 C14 109.8(7)
C10 N8 N7 111.4(7)
C1 C2 C3 103.6(7)
C6 C5 C4 104.5(7)
N2 C3 C2 110.3(7)
N11 C18 C17 111.3(7)
C16 C17 C18 104.3(7)
C7 C8 C9 104.8(8)
N5 C7 C8 109.9(9)
N4 C6 C5 109.3(7)
N3 C4 C5 110.5(7)
N10 C13 C14 108.8(6)
N8 C10 C11 108.2(8)
C10 C11 C12 103.9(7)
N7 C12 C11 111.5(8)

loop_
_geom_bond_atom_site_label_1
_geom_bond_atom_site_label_2
_geom_bond_distance
Cu1 N1 1.961(6)
Cu1 N6 1.974(7)
Cu1 O1 1.991(4)
Cu1 N7 2.001(6)
Cu1 O3 2.344(5)
Cu2 N3 1.950(6)
Cu2 N2 1.973(6)
Cu2 O1 1.990(5)
Cu2 N9 2.000(5)
Cu3 N4 1.941(6)
Cu3 N5 1.948(6)
Cu3 O1 2.026(5)
Cu3 N11 2.033(6)
Cu3 O5 2.369(6)
S1 O2 1.458(5)
S1 O3 1.461(5)
S1 O5 1.463(5)
S1 O4 1.469(6)
N11 N12 1.322(9)
N11 C18 1.339(9)
N1 C1 1.345(10)
N1 N2 1.366(8)
N9 C15 1.340(9)
N9 N10 1.345(8)
N4 C6 1.341(9)
N4 N3 1.361(8)
N2 C3 1.330(10)
N3 C4 1.326(9)
N5 C7 1.340(10)
N5 N6 1.346(10)
N10 C13 1.344(9)
C9 N6 1.357(10)
C9 C8 1.385(15)
N12 C16 1.357(10)
C14 C13 1.354(11)
C14 C15 1.395(11)
C16 C17 1.356(12)
C1 C2 1.389(12)
N7 C12 1.321(10)
N7 N8 1.343(9)
N8 C10 1.318(10)
C2 C3 1.390(11)
C5 C6 1.375(11)
C5 C4 1.378(11)
C18 C17 1.389(12)
C8 C7 1.371(14)
C10 C11 1.366(13)
C11 C12 1.382(13)
